data_2300767
loop_
_publ_author_name
'Gurung, Kshitij'
'Uran, Erik'
'Motaln, Klemen'
'Br\'azda, Petr'
'Radan, Kristian'
'Lozin\<sek, Matic'
'Palatinus, Luk\'a\<s'

_publ_section_title
;
 A simple cryotransfer method for 3D electron diffraction measurements of
 highly sensitive samples
;
_journal_issue 3
_journal_name_full 'Journal of Applied Crystallography'
_journal_page_first 1079
_journal_page_last 1084
_journal_paper_doi 10.1107/S1600576725002456
_journal_volume 58
_journal_year 2025
_chemical_formula_sum 'F4 Xe'
_chemical_formula_weight 207.2
_space_group_IT_number 14
_space_group_name_Hall '-P 2yn'
_space_group_name_H-M_alt 'P 1 21/n 1'
_symmetry_cell_setting monoclinic
_symmetry_Int_Tables_number 14
_symmetry_space_group_name_Hall '-P 2yn'
_symmetry_space_group_name_H-M 'P 1 21/n 1'
_cell_angle_alpha 90
_cell_angle_beta 100.866(15)
_cell_angle_gamma 90
_cell_formula_units_Z 2
_cell_length_a 5.0148(8)
_cell_length_b 5.7392(15)
_cell_length_c 5.9043(14)
_cell_measurement_reflns_used 1475
_cell_measurement_temperature 100
_cell_measurement_theta_max 0.985
_cell_measurement_theta_min 0.036
_cell_volume 166.88(7)
_computing_cell_refinement PETS2
_computing_data_collection
;
RATS - an in-house software for data collection
;
_computing_data_reduction PETS2
_computing_structure_refinement Jana2020
_computing_structure_solution Superflip
_diffrn_ambient_temperature 100
_diffrn_detector 'ASI Cheetah'
_diffrn_measured_fraction_theta_full 0.787
_diffrn_measured_fraction_theta_max 0.787
_diffrn_measurement_device 'TEM FEI Tecnai G2 20'
_diffrn_measurement_method 'continuous rotation 3D ED'
_diffrn_measurement_specimen_support 'holey carbon grid'
_diffrn_radiation_probe electron
_diffrn_radiation_source 'Lab6 cathode'
_diffrn_radiation_type 'electrons 200 keV'
_diffrn_radiation_wavelength 0.0251
_diffrn_reflns_av_unetI/netI 0.0547
_diffrn_reflns_limit_h_max 6
_diffrn_reflns_limit_h_min -6
_diffrn_reflns_limit_k_max 7
_diffrn_reflns_limit_k_min -7
_diffrn_reflns_limit_l_max 7
_diffrn_reflns_limit_l_min -6
_diffrn_reflns_number 4454
_diffrn_reflns_reduction_process
;
data collection geometry: continuous rotation
dstarmax:  1.400
RC width:  0.00160
mosaicity:  0.108, 0.003
tilt axis position:    0.826
reflection size:    8.000
Virtual frame settings: number of merged frames:  9
                        step between frames:      6
                        intensity integration: integrate intensity on all frames
;
_diffrn_reflns_theta_full 0.86
_diffrn_reflns_theta_max 1.01
_diffrn_reflns_theta_min 0.17
_exptl_absorpt_coefficient_mu 0
_exptl_absorpt_correction_type none
_exptl_crystal_colour white
_exptl_crystal_density_diffrn 4.1238
_exptl_crystal_description 'pseudo-cuboid in shape'
_exptl_crystal_F_000 35.996
_exptl_crystal_size_max 0.00090
_exptl_crystal_size_mid 0.00080
_exptl_crystal_size_min 0.00040
_refine_diff_density_max 1.62
_refine_diff_density_min -1.64
_refine_ls_extinction_method none
_refine_ls_goodness_of_fit_gt 0.0000
_refine_ls_goodness_of_fit_ref 2.5236
_refine_ls_number_constraints 0
_refine_ls_number_parameters 111
_refine_ls_number_reflns 2116
_refine_ls_number_restraints 0
_refine_ls_R_factor_all 0.1341
_refine_ls_R_factor_gt 0.1073
_refine_ls_shift/su_max 0.0197
_refine_ls_shift/su_mean 0.0017
_refine_ls_structure_factor_coef F
_refine_ls_weighting_details 'calc w=1/[\s^2^(Fo)+(0.01P)^2^+0.0000P] where P=(Fo+2Fc)/3'
_refine_ls_weighting_scheme sigma
_refine_ls_wR_factor_gt 0.1196
_refine_ls_wR_factor_ref 0.1221
_reflns_number_gt 1145
_reflns_number_total 2116
_reflns_threshold_expression I>3\s(I)
_publcif_datablock.id {38bf7456-c720-4d55-bead-c3dcf6355ddf}

_publcif_info_exptl_table_max_cols 4
_publcif_info_exptl_table_use_headnotes n
_cod_data_source_file nb5398.cif
_cod_data_source_block I_1
_cod_depositor_comments 'Adding full bibliography for 2300766--2300768.cif.'
_cod_database_code 2300767

loop_
_space_group_symop_id
_space_group_symop_operation_xyz
1 x,y,z
2 -x+1/2,y+1/2,-z+1/2
3 -x,-y,-z
4 x+1/2,-y+1/2,z+1/2

loop_
_atom_site_label
_atom_site_type_symbol
_atom_site_fract_x
_atom_site_fract_y
_atom_site_fract_z
_atom_site_adp_type
_atom_site_U_iso_or_equiv
_atom_site_site_symmetry_multiplicity
_atom_site_occupancy
_atom_site_calc_flag
_atom_site_refinement_flags
_atom_site_disorder_assembly
_atom_site_disorder_group
Xe1 Xe 0.5 0.5 0.5 Uani 0.0160(6) 2 1 d . . .
F1 F 0.2625(11) 0.5300(10) 0.1965(11) Uani 0.029(2) 4 1 d . . .
F2 F 0.2277(11) 0.6488(11) 0.6472(10) Uani 0.028(2) 4 1 d . . .

loop_
_atom_site_aniso_label
_atom_site_aniso_type_symbol
_atom_site_aniso_U_11
_atom_site_aniso_U_22
_atom_site_aniso_U_33
_atom_site_aniso_U_12
_atom_site_aniso_U_13
_atom_site_aniso_U_23
Xe1 Xe 0.0214(8) 0.0110(12) 0.0153(11) -0.0035(8) 0.0029(6) -0.0001(7)
F1 F 0.045(3) 0.021(4) 0.017(3) -0.003(3) -0.004(2) -0.004(2)
F2 F 0.035(2) 0.032(5) 0.022(4) 0.009(3) 0.014(2) -0.003(2)

loop_
_atom_type_symbol
_atom_type_scat_source
F International_Tables_Vol_C
Xe International_Tables_Vol_C

loop_
_geom_angle_atom_site_label_1
_geom_angle_atom_site_label_2
_geom_angle_atom_site_label_3
_geom_angle_site_symmetry_1
_geom_angle_site_symmetry_2
_geom_angle_site_symmetry_3
_geom_angle
_geom_angle_publ_flag
Xe1 Xe1 Xe1 2_545 . 2_555 78.784(19) ?
Xe1 Xe1 Xe1 2_545 . 2_646 101.216(19) ?
Xe1 Xe1 Xe1 2_545 . 2_656 180 ?
Xe1 Xe1 F1 2_545 . . 45.04(17) ?
Xe1 Xe1 F1 2_545 . 3_666 134.96(17) ?
Xe1 Xe1 F2 2_545 . . 102.73(16) ?
Xe1 Xe1 F2 2_545 . 3_666 77.27(16) ?
Xe1 Xe1 Xe1 2_555 . 2_646 180 ?
Xe1 Xe1 Xe1 2_555 . 2_656 101.216(19) ?
Xe1 Xe1 F1 2_555 . . 35.13(17) ?
Xe1 Xe1 F1 2_555 . 3_666 144.87(17) ?
Xe1 Xe1 F2 2_555 . . 70.37(18) ?
Xe1 Xe1 F2 2_555 . 3_666 109.63(18) ?
Xe1 Xe1 Xe1 2_646 . 2_656 78.784(19) ?
Xe1 Xe1 F1 2_646 . . 144.87(17) ?
Xe1 Xe1 F1 2_646 . 3_666 35.13(17) ?
Xe1 Xe1 F2 2_646 . . 109.63(18) ?
Xe1 Xe1 F2 2_646 . 3_666 70.37(18) ?
Xe1 Xe1 F1 2_656 . . 134.96(17) ?
Xe1 Xe1 F1 2_656 . 3_666 45.04(17) ?
Xe1 Xe1 F2 2_656 . . 77.27(16) ?
Xe1 Xe1 F2 2_656 . 3_666 102.73(16) ?
F1 Xe1 F1 . . 3_666 180 ?
F1 Xe1 F2 . . . 90.7(2) ?
F1 Xe1 F2 . . 3_666 89.3(2) ?
F1 Xe1 F2 3_666 . . 89.3(2) ?
F1 Xe1 F2 3_666 . 3_666 90.7(2) ?
F2 Xe1 F2 . . 3_666 180 ?

loop_
_geom_bond_atom_site_label_1
_geom_bond_atom_site_label_2
_geom_bond_site_symmetry_1
_geom_bond_site_symmetry_2
_geom_bond_distance
_geom_bond_publ_flag
Xe1 Xe1 . 2_545 4.5217(15) ?
Xe1 Xe1 . 2_555 4.5217(15) ?
Xe1 Xe1 . 2_646 4.5217(15) ?
Xe1 Xe1 . 2_656 4.5217(15) ?
Xe1 F1 . . 1.964(6) ?
Xe1 F1 . 3_666 1.964(6) ?
Xe1 F2 . . 1.949(6) ?
Xe1 F2 . 3_666 1.949(6) ?

loop_
_reflns_scale_group_code
_reflns_scale_meas_intensity
1%1 630.175
2%1 640.521
3%1 593.792
4%1 643.071
5%1 586.967
6%1 574.729
7%1 568.752
8%1 585.182
9%1 511.328
10%1 552.841
11%1 590.229
12%1 586.896
13%1 526.156
14%1 487.174
15%1 457.223
16%1 492.819
17%1 470.363
18%1 479.468
19%1 451.509
20%1 410.139
21%1 370.977
22%1 330.555
23%1 314.964
24%1 262.616
25%1 242.482
26%1 183.457
27%1 217.728
28%1 326.229
29%1 294.188
1%2 667.261
2%2 701.801
3%2 794.261
4%2 757.988
5%2 743.297
6%2 692.779
7%2 671.575
8%2 679.929
9%2 624.234
10%2 652.341
11%2 665.431
12%2 661.194
13%2 666.438
14%2 632.117
15%2 631.878
16%2 588.918
17%2 632.010
18%2 607.124
19%2 617.308
20%2 635.116
21%2 644.837
22%2 587.537
23%2 560.536
24%2 592.261
25%2 615.783
26%2 633.490
27%2 589.935
28%2 584.409
29%2 560.190
30%2 440.551
31%2 407.808
32%2 388.302
1%3 320.336
2%3 349.564
3%3 328.446
4%3 286.937
5%3 312.365
6%3 305.446
7%3 311.300
8%3 285.118
9%3 285.046
10%3 282.893
11%3 268.595
12%3 274.088
13%3 346.353
14%3 287.145
15%3 282.281
16%3 278.525
17%3 282.798
18%3 279.887
19%3 259.345
20%3 252.494
21%3 234.194
22%3 236.547
23%3 210.503
